data_1517922
loop_
_publ_author_name
'Sun, Feiye'
'Lv, Lily'
'Huang, Min'
'Zhou, Zhaohui'
'Fang, Xiangdong'

_publ_section_title
;
 Palladium-catalyzed cross-coupling reactions of 4a,8a-azaboranaphthalene.
;
_journal_issue 19
_journal_name_full 'Organic letters'
_journal_page_first 5024
_journal_page_last 5027
_journal_paper_doi 10.1021/ol502339h
_journal_volume 16
_journal_year 2014
_chemical_formula_sum 'C8 H6 B Cl2 N'
_chemical_formula_weight 197.85
_chemical_name_systematic
; 
 ? 
;
_space_group_IT_number 2
_symmetry_cell_setting triclinic
_symmetry_space_group_name_Hall '-P 1'
_symmetry_space_group_name_H-M 'P -1'
_atom_sites_solution_hydrogens geom
_atom_sites_solution_primary direct
_atom_sites_solution_secondary difmap
_audit_creation_method SHELXL-97
_cell_angle_alpha 88.312(7)
_cell_angle_beta 75.902(10)
_cell_angle_gamma 88.824(8)
_cell_formula_units_Z 4
_cell_length_a 7.4431(10)
_cell_length_b 8.2141(5)
_cell_length_c 14.5825(16)
_cell_measurement_temperature 173(2)
_cell_volume 864.24(16)
_computing_structure_refinement 'SHELXL-97 (Sheldrick, 1997)'
_computing_structure_solution 'SHELXS-97 (Sheldrick, 1990)'
_diffrn_ambient_temperature 173(2)
_diffrn_measured_fraction_theta_full 0.982
_diffrn_measured_fraction_theta_max 0.982
_diffrn_measurement_device_type 'Oxford Gemini Diffractometer'
_diffrn_radiation_monochromator graphite
_diffrn_radiation_source 'fine-focus sealed tube'
_diffrn_radiation_type MoK\a
_diffrn_radiation_wavelength 0.71073
_diffrn_reflns_av_R_equivalents 0.0435
_diffrn_reflns_av_sigmaI/netI 0.0597
_diffrn_reflns_limit_h_max 8
_diffrn_reflns_limit_h_min -9
_diffrn_reflns_limit_k_max 10
_diffrn_reflns_limit_k_min -10
_diffrn_reflns_limit_l_max 18
_diffrn_reflns_limit_l_min -18
_diffrn_reflns_number 7351
_diffrn_reflns_theta_full 27.00
_diffrn_reflns_theta_max 27.00
_diffrn_reflns_theta_min 3.47
_exptl_absorpt_coefficient_mu 0.684
_exptl_absorpt_correction_T_max 0.8753
_exptl_absorpt_correction_T_min 0.5479
_exptl_absorpt_correction_type multi-scan
_exptl_crystal_density_diffrn 1.521
_exptl_crystal_density_method 'not measured'
_exptl_crystal_F_000 400
_exptl_crystal_size_max 1.00
_exptl_crystal_size_mid 0.30
_exptl_crystal_size_min 0.20
_refine_diff_density_max 0.581
_refine_diff_density_min -0.626
_refine_diff_density_rms 0.078
_refine_ls_extinction_method none
_refine_ls_goodness_of_fit_ref 1.076
_refine_ls_hydrogen_treatment mixed
_refine_ls_matrix_type full
_refine_ls_number_parameters 217
_refine_ls_number_reflns 3723
_refine_ls_number_restraints 0
_refine_ls_restrained_S_all 1.076
_refine_ls_R_factor_all 0.0751
_refine_ls_R_factor_gt 0.0615
_refine_ls_shift/su_max 0.001
_refine_ls_shift/su_mean 0.000
_refine_ls_structure_factor_coef Fsqd
_refine_ls_weighting_details 'calc w=1/[\s^2^(Fo^2^)+(0.0726P)^2^+0.4325P] where P=(Fo^2^+2Fc^2^)/3'
_refine_ls_weighting_scheme calc
_refine_ls_wR_factor_gt 0.1488
_refine_ls_wR_factor_ref 0.1601
_reflns_number_gt 3044
_reflns_number_total 3723
_reflns_threshold_expression >2sigma(I)
_cod_data_source_file ol502339h_si_003.cif
_cod_data_source_block sad
_cod_depositor_comments
;
The following automatic conversions were performed:

'_symmetry_cell_setting' value 'Triclinic' changed to 'triclinic'
according to
/home/saulius/struct/COD-crude-data--automatic-downloads/current/ACS/lib/dictionaries/cif_core.dic
dictionary named 'cif_core.dic' version 2.4.2 from 2011-04-26.

Automatic conversion script
Id: cif_fix_values 2827 2014-09-09 07:05:25Z andrius 
;
_cod_original_sg_symbol_H-M P-1
_cod_database_code 1517922

loop_
_symmetry_equiv_pos_as_xyz
'x, y, z'
'-x, -y, -z'

loop_
_atom_site_label
_atom_site_type_symbol
_atom_site_fract_x
_atom_site_fract_y
_atom_site_fract_z
_atom_site_U_iso_or_equiv
_atom_site_adp_type
_atom_site_occupancy
_atom_site_symmetry_multiplicity
_atom_site_calc_flag
_atom_site_refinement_flags
Cl1 Cl 0.32365(12) 0.15840(10) 1.11120(6) 0.0455(2) Uani 1 1 d .
Cl2 Cl 0.21197(15) 0.13868(10) 0.90527(6) 0.0519(3) Uani 1 1 d .
N1 N 0.2438(3) 0.6117(3) 0.99199(17) 0.0293(5) Uani 1 1 d .
N2 N 0.2483(3) 1.1031(3) 0.50868(18) 0.0333(6) Uani 1 1 d .
B1 B 0.2523(4) 0.4336(4) 0.9984(2) 0.0273(6) Uani 1 1 d .
B2 B 0.2472(4) 0.9266(4) 0.4991(2) 0.0277(7) Uani 1 1 d .
C1 C 0.2654(4) 0.7070(4) 1.0652(3) 0.0404(7) Uani 1 1 d .
H1 H 0.2578 0.8222 1.0588 0.048 Uiso 1 1 calc R
C2 C 0.2970(4) 0.6401(4) 1.1452(2) 0.0425(8) Uani 1 1 d .
H2 H 0.3103 0.7095 1.1941 0.051 Uiso 1 1 calc R
Cl3 Cl 0.08839(14) 0.62839(10) 0.58790(7) 0.0521(3) Uani 1 1 d .
C3 C 0.3111(4) 0.4687(4) 1.1588(2) 0.0381(7) Uani 1 1 d .
H3 H 0.3331 0.4251 1.2162 0.046 Uiso 1 1 calc R
Cl4 Cl 0.40118(15) 0.65758(13) 0.38228(7) 0.0622(3) Uani 1 1 d .
C4 C 0.2932(4) 0.3670(4) 1.0897(2) 0.0318(6) Uani 1 1 d .
C5 C 0.2207(4) 0.3507(3) 0.9116(2) 0.0297(6) Uani 1 1 d .
C6 C 0.1936(4) 0.4377(4) 0.8357(2) 0.0350(7) Uani 1 1 d .
H6 H 0.1766 0.3832 0.7820 0.042 Uiso 1 1 calc R
C7 C 0.1907(4) 0.6105(4) 0.8367(2) 0.0385(7) Uani 1 1 d .
H7 H 0.1724 0.6702 0.7828 0.046 Uiso 1 1 calc R
C8 C 0.2132(4) 0.6917(4) 0.9113(2) 0.0381(7) Uani 1 1 d .
H8 H 0.2081 0.8074 0.9093 0.046 Uiso 1 1 calc R
C9 C 0.1507(5) 1.1775(4) 0.5903(3) 0.0423(8) Uani 1 1 d .
H9 H 0.1557 1.2924 0.5945 0.051 Uiso 1 1 calc R
C10 C 0.0492(4) 1.0909(4) 0.6637(3) 0.0437(8) Uani 1 1 d .
H10 H -0.0131 1.1460 0.7191 0.052 Uiso 1 1 calc R
C11 C 0.0324(4) 0.9204(4) 0.6610(2) 0.0365(7) Uani 1 1 d .
H11 H -0.0440 0.8631 0.7131 0.044 Uiso 1 1 calc R
C12 C 0.1247(4) 0.8386(3) 0.5844(2) 0.0307(6) Uani 1 1 d .
C13 C 0.3674(4) 0.8651(4) 0.4068(2) 0.0382(7) Uani 1 1 d .
C14 C 0.4587(5) 0.9706(6) 0.3389(2) 0.0523(10) Uani 1 1 d .
H14 H 0.5316 0.9305 0.2809 0.063 Uiso 1 1 calc R
C15 C 0.4457(5) 1.1408(5) 0.3540(3) 0.0552(11) Uani 1 1 d .
H15 H 0.5080 1.2133 0.3052 0.066 Uiso 1 1 calc R
C16 C 0.3472(5) 1.2017(4) 0.4360(3) 0.0490(9) Uani 1 1 d .
H16 H 0.3455 1.3161 0.4442 0.059 Uiso 1 1 calc R

loop_
_atom_site_aniso_label
_atom_site_aniso_U_11
_atom_site_aniso_U_22
_atom_site_aniso_U_33
_atom_site_aniso_U_23
_atom_site_aniso_U_13
_atom_site_aniso_U_12
Cl1 0.0567(5) 0.0366(4) 0.0422(5) 0.0137(3) -0.0118(4) -0.0017(4)
Cl2 0.0808(7) 0.0270(4) 0.0491(5) -0.0070(3) -0.0175(4) -0.0011(4)
N1 0.0236(11) 0.0243(11) 0.0394(13) -0.0009(10) -0.0060(10) -0.0016(9)
N2 0.0309(13) 0.0303(12) 0.0440(14) 0.0063(11) -0.0196(11) -0.0025(10)
B1 0.0220(15) 0.0239(15) 0.0317(16) 0.0009(12) 0.0017(12) -0.0013(11)
B2 0.0254(15) 0.0318(16) 0.0299(15) 0.0015(12) -0.0151(13) 0.0023(12)
C1 0.0297(16) 0.0321(16) 0.059(2) -0.0142(14) -0.0079(14) 0.0008(12)
C2 0.0300(16) 0.0513(19) 0.0476(19) -0.0222(16) -0.0103(14) 0.0027(14)
Cl3 0.0648(6) 0.0289(4) 0.0620(6) 0.0098(4) -0.0150(5) -0.0056(4)
C3 0.0282(15) 0.0520(19) 0.0332(16) -0.0050(14) -0.0057(13) 0.0019(13)
Cl4 0.0731(7) 0.0609(6) 0.0523(6) -0.0248(5) -0.0131(5) 0.0167(5)
C4 0.0247(14) 0.0355(15) 0.0328(15) 0.0033(12) -0.0025(12) -0.0014(12)
C5 0.0293(14) 0.0249(13) 0.0319(14) -0.0006(11) -0.0017(11) -0.0026(11)
C6 0.0313(15) 0.0399(16) 0.0333(15) 0.0019(12) -0.0074(12) -0.0029(12)
C7 0.0303(16) 0.0410(17) 0.0437(17) 0.0151(14) -0.0095(14) -0.0042(13)
C8 0.0342(16) 0.0254(14) 0.054(2) 0.0099(13) -0.0098(14) -0.0024(12)
C9 0.0407(18) 0.0296(15) 0.063(2) -0.0096(15) -0.0252(17) 0.0055(13)
C10 0.0338(17) 0.053(2) 0.0458(19) -0.0172(16) -0.0124(15) 0.0108(15)
C11 0.0294(15) 0.0506(19) 0.0307(15) 0.0014(13) -0.0102(12) 0.0036(13)
C12 0.0308(15) 0.0293(14) 0.0347(15) 0.0050(11) -0.0142(12) 0.0006(11)
C13 0.0353(16) 0.0497(19) 0.0331(16) -0.0035(14) -0.0152(13) 0.0057(14)
C14 0.0313(17) 0.092(3) 0.0340(17) 0.0118(18) -0.0110(14) 0.0026(18)
C15 0.0345(18) 0.081(3) 0.053(2) 0.036(2) -0.0198(17) -0.0164(18)
C16 0.0425(19) 0.0390(18) 0.073(3) 0.0276(17) -0.0301(19) -0.0152(15)

loop_
_atom_type_symbol
_atom_type_description
_atom_type_scat_dispersion_real
_atom_type_scat_dispersion_imag
_atom_type_scat_source
C C 0.0033 0.0016 'International Tables Vol C Tables 4.2.6.8 and 6.1.1.4'
H H 0.0000 0.0000 'International Tables Vol C Tables 4.2.6.8 and 6.1.1.4'
B B 0.0013 0.0007 'International Tables Vol C Tables 4.2.6.8 and 6.1.1.4'
Cl Cl 0.1484 0.1585 'International Tables Vol C Tables 4.2.6.8 and 6.1.1.4'
N N 0.0061 0.0033 'International Tables Vol C Tables 4.2.6.8 and 6.1.1.4'

loop_
_geom_angle_atom_site_label_1
_geom_angle_atom_site_label_2
_geom_angle_atom_site_label_3
_geom_angle
C1 N1 C8 117.5(3)
C1 N1 B1 121.6(3)
C8 N1 B1 120.9(2)
C16 N2 C9 117.8(3)
C16 N2 B2 120.8(3)
C9 N2 B2 121.4(3)
N1 B1 C4 113.9(3)
N1 B1 C5 113.7(2)
C4 B1 C5 132.4(3)
N2 B2 C13 114.4(3)
N2 B2 C12 113.5(3)
C13 B2 C12 132.0(3)
C2 C1 N1 121.5(3)
C1 C2 C3 121.9(3)
C4 C3 C2 120.1(3)
C3 C4 B1 121.0(3)
C3 C4 Cl1 116.5(2)
B1 C4 Cl1 122.6(2)
C6 C5 B1 121.6(3)
C6 C5 Cl2 116.2(2)
B1 C5 Cl2 122.2(2)
C5 C6 C7 119.9(3)
C8 C7 C6 121.8(3)
C7 C8 N1 122.0(3)
C10 C9 N2 121.6(3)
C9 C10 C11 121.9(3)
C12 C11 C10 120.1(3)
C11 C12 B2 121.4(3)
C11 C12 Cl3 115.9(2)
B2 C12 Cl3 122.6(2)
C14 C13 B2 120.8(3)
C14 C13 Cl4 116.2(3)
B2 C13 Cl4 122.9(2)
C13 C14 C15 120.2(3)
C16 C15 C14 121.5(3)
C15 C16 N2 122.1(3)

loop_
_geom_bond_atom_site_label_1
_geom_bond_atom_site_label_2
_geom_bond_distance
Cl1 C4 1.753(3)
Cl2 C5 1.750(3)
N1 C1 1.385(4)
N1 C8 1.395(4)
N1 B1 1.464(4)
N2 C16 1.384(4)
N2 C9 1.387(4)
N2 B2 1.461(4)
B1 C4 1.521(4)
B1 C5 1.523(4)
B2 C13 1.517(5)
B2 C12 1.523(4)
C1 C2 1.346(5)
C2 C3 1.421(5)
Cl3 C12 1.750(3)
C3 C4 1.361(4)
Cl4 C13 1.753(4)
C5 C6 1.353(4)
C6 C7 1.420(4)
C7 C8 1.340(5)
C9 C10 1.344(5)
C10 C11 1.411(5)
C11 C12 1.350(4)
C13 C14 1.357(5)
C14 C15 1.419(6)
C15 C16 1.345(6)
